data_1524424
loop_
_publ_author_name
'Givord, D.'
'Lemaire, R.'
'Moreau, J.M.'
'Roudaut, E.'

_publ_section_title
;
 X-ray and neutron determination of a so-called Th2 Ni17-type structure in
 the lutetium-iron system
;
_journal_name_full 'Journal of the Less-Common Metals'
_journal_page_first 361
_journal_page_last 369
_journal_volume 29
_journal_year 1972
_chemical_formula_sum 'Fe17.36 Lu1.83'
_space_group_IT_number 194
_symmetry_space_group_name_Hall '-P 6c 2c'
_symmetry_space_group_name_H-M 'P 63/m m c'
_cell_angle_alpha 90
_cell_angle_beta 90
_cell_angle_gamma 120
_cell_formula_units_Z 2
_cell_length_a 8.387
_cell_length_b 8.387
_cell_length_c 8.292
_cell_volume 505.130
_citation_journal_id_ASTM JCOMAH
_cod_data_source_file Givord_JCOMAH_1972_1964.cif
_cod_data_source_block Fe17.36Lu1.83
_cod_original_cell_volume 505.1301
_cod_database_code 1524424

loop_
_symmetry_equiv_pos_as_xyz
x,y,z
x-y,x,z+1/2
-y,x-y,z
-x,-y,z+1/2
-x+y,-x,z
y,-x+y,z+1/2
-y,-x,-z+1/2
x-y,-y,-z
x,x-y,-z+1/2
y,x,-z
-x+y,y,-z+1/2
-x,-x+y,-z
-x,-y,-z
-x+y,-x,-z-1/2
y,-x+y,-z
x,y,-z-1/2
x-y,x,-z
-y,x-y,-z-1/2
y,x,z-1/2
-x+y,y,z
-x,-x+y,z-1/2
-y,-x,z
x-y,-y,z-1/2
x,x-y,z

loop_
_atom_site_label
_atom_site_type_symbol
_atom_site_fract_x
_atom_site_fract_y
_atom_site_fract_z
_atom_site_occupancy
_atom_site_U_iso_or_equiv
Lu3 Lu 0.3333 0.6667 0.75 1 0.0
Fe5 Fe 0.2925 0 0.25 0.08 0.0
Fe6 Fe 0.312 0.9787 0.25 0.2 0.0
Fe8 Fe 0.1656 0.3312 0 0.29 0.0
Fe4 Fe 0.333 0.9592 0.25 0.72 0.0
Fe1 Fe 0 0 0.11 0.275 0.0
Fe3 Fe 0.5 0 0 1 0.0
Lu1 Lu 0 0 0.25 0.725 0.0
Fe2 Fe 0.3333 0.6667 0.106 0.9 0.0
Fe7 Fe 0.1656 0.3312 0.9767 0.71 0.0
Lu2 Lu 0.3333 0.6667 0.25 0.1 0.0
